data_7709868
loop_
_publ_author_name
'Esarte Palomero, Orhi'
'Jones, Richard A.'

_publ_section_title
;
 Ferrocene Tethered Boramidinate Frustrated Lewis Pairs: Stepwise Capture
 of CO2 and CO
;
_journal_name_full 'Dalton Transactions'
_journal_paper_doi 10.1039/D2DT00691J
_journal_year 2022
_chemical_formula_moiety 'C46 H60 B2 Fe N4'
_chemical_formula_sum 'C46 H60 B2 Fe N4'
_chemical_formula_weight 746.45
_space_group_crystal_system monoclinic
_space_group_IT_number 14
_space_group_name_Hall '-P 2ybc'
_space_group_name_H-M_alt 'P 1 21/c 1'
_atom_sites_solution_hydrogens geom
_atom_sites_solution_primary dual
_audit_creation_date 2018-10-31
_audit_creation_method
;
Olex2 1.2
(compiled 2018.05.29 svn.r3508 for OlexSys, GUI svn.r5506)
;
_audit_update_record
;
2019-11-30 deposited with the CCDC.	2022-03-18 downloaded from the CCDC.
;
_cell_angle_alpha 90
_cell_angle_beta 101.017(2)
_cell_angle_gamma 90
_cell_formula_units_Z 2
_cell_length_a 11.6596(2)
_cell_length_b 7.8100(2)
_cell_length_c 22.5086(4)
_cell_measurement_reflns_used 8720
_cell_measurement_temperature 100.03(10)
_cell_measurement_theta_max 75.5330
_cell_measurement_theta_min 3.8320
_cell_volume 2011.89(7)
_computing_cell_refinement 'CrysAlisPro 1.171.39.46 (Rigaku OD, 2018)'
_computing_data_collection 'CrysAlisPro 1.171.39.46 (Rigaku OD, 2018)'
_computing_data_reduction 'CrysAlisPro 1.171.39.46 (Rigaku OD, 2018)'
_computing_molecular_graphics 'Olex2 (Dolomanov et al., 2009)'
_computing_publication_material 'Olex2 (Dolomanov et al., 2009)'
_computing_structure_refinement 'ShelXL (Sheldrick, 2015)'
_computing_structure_solution 'ShelXT (Sheldrick, 2015)'
_diffrn_ambient_environment N~2~
_diffrn_ambient_temperature 100.03(10)
_diffrn_detector 'CCD plate'
_diffrn_detector_area_resol_mean 5.2940
_diffrn_detector_type AtlasS2
_diffrn_measured_fraction_theta_full 1.000
_diffrn_measured_fraction_theta_max 0.995
_diffrn_measurement_details
;
List of Runs (angles in degrees, time in seconds):

  # Type    Start    End  Width  t~exp~   \w     \q     \k     \f   Frames
#--------------------------------------------------------------------------
  1  \w    -68.00  25.00   1.00    5.00    --  -41.34  57.00-120.00   93
  2  \w   -112.00 -11.00   1.00    5.00    --  -41.34 -77.00  90.00  101
  3  \w    -63.00 -15.00   1.00    5.00    --  -41.34 125.00 -30.00   48
  4  \w    135.00 169.00   1.00   11.00    --  112.00  45.00   0.00   34
  5  \w     52.00 107.00   1.00   11.00    --  112.00 -30.00-180.00   55
  6  \w    115.00 140.00   1.00   11.00    --  112.00 -30.00-180.00   25
  7  \w     72.00 109.00   1.00   11.00    --  112.00 -94.00 120.00   37
  8  \w     37.00 137.00   1.00   11.00    --  112.00 -77.00 -30.00  100
  9  \w     84.00 173.00   1.00   11.00    --  112.00  61.00  90.00   89
 10  \w     43.00  77.00   1.00   11.00    --  112.00 -61.00-150.00   34
 11  \w    110.00 136.00   1.00   11.00    --  112.00 -61.00-150.00   26
 12  \w     32.00 105.00   1.00   11.00    --  112.00 -94.00 150.00   73
 13  \w     65.00  91.00   1.00   11.00    --  112.00 -30.00  90.00   26
 14  \w    105.00 138.00   1.00   11.00    --  112.00 -30.00  90.00   33
 15  \w     50.00  75.00   1.00   11.00    --  112.00 -61.00-180.00   25
 16  \w     30.00  55.00   1.00   11.00    --  112.00 -94.00-150.00   25
 17  \w     90.00 139.00   1.00   11.00    --  112.00 -61.00-180.00   49
 18  \w     40.00  66.00   1.00   11.00    --  112.00 -94.00  30.00   26
 19  \w     36.00  62.00   1.00   11.00    --  112.00 -94.00 120.00   26
 20  \w     82.00 108.00   1.00   11.00    --  112.00  15.00-150.00   26
 21  \w    117.00 165.00   1.00   11.00    --  112.00  15.00-150.00   48
 22  \w     66.00  95.00   1.00   11.00    --  112.00-111.00-150.00   29
 23  \w     47.00  74.00   1.00   11.00    --  112.00-111.00  90.00   27
 24  \w    120.00 147.00   1.00   11.00    --  112.00 178.00 -30.00   27
 25  \w    109.00 139.00   1.00   11.00    --  112.00 -30.00  30.00   30
 26  \w    103.00 128.00   1.00   11.00    --  112.00  45.00   0.00   25
;
_diffrn_measurement_device 'four-circle diffractometer'
_diffrn_measurement_device_type 'SuperNova, Dual, Cu at home/near, AtlasS2'
_diffrn_measurement_method '\w scans'
_diffrn_orient_matrix_type 'CrysAlisPro convention (1999,Acta A55,543-557)'
_diffrn_orient_matrix_UB_11 -0.0277015000
_diffrn_orient_matrix_UB_12 -0.1650465000
_diffrn_orient_matrix_UB_13 -0.0374630000
_diffrn_orient_matrix_UB_21 0.1317330000
_diffrn_orient_matrix_UB_22 -0.0336016000
_diffrn_orient_matrix_UB_23 0.0051239000
_diffrn_orient_matrix_UB_31 0.0014141000
_diffrn_orient_matrix_UB_32 -0.1025392000
_diffrn_orient_matrix_UB_33 0.0586083000
_diffrn_radiation_monochromator mirror
_diffrn_radiation_probe x-ray
_diffrn_radiation_type CuK\a
_diffrn_radiation_wavelength 1.54184
_diffrn_reflns_av_R_equivalents 0.0363
_diffrn_reflns_av_unetI/netI 0.0244
_diffrn_reflns_Laue_measured_fraction_full 1.000
_diffrn_reflns_Laue_measured_fraction_max 0.995
_diffrn_reflns_limit_h_max 13
_diffrn_reflns_limit_h_min -14
_diffrn_reflns_limit_k_max 9
_diffrn_reflns_limit_k_min -9
_diffrn_reflns_limit_l_max 28
_diffrn_reflns_limit_l_min -21
_diffrn_reflns_number 12727
_diffrn_reflns_point_group_measured_fraction_full 1.000
_diffrn_reflns_point_group_measured_fraction_max 0.995
_diffrn_reflns_theta_full 67.684
_diffrn_reflns_theta_max 75.657
_diffrn_reflns_theta_min 3.862
_diffrn_source 'micro-focus sealed X-ray tube'
_diffrn_source_type 'SuperNova (Cu) X-ray Source'
_exptl_absorpt_coefficient_mu 3.275
_exptl_absorpt_correction_T_max 1.00000
_exptl_absorpt_correction_T_min 0.21196
_exptl_absorpt_correction_type multi-scan
_exptl_absorpt_process_details
;
CrysAlisPro 1.171.39.46 (Rigaku Oxford Diffraction, 2018)
Empirical absorption correction using spherical harmonics,
 implemented in SCALE3 ABSPACK scaling algorithm.
;
_exptl_crystal_colour yellow
_exptl_crystal_colour_primary yellow
_exptl_crystal_density_diffrn 1.232
_exptl_crystal_description irregular
_exptl_crystal_F_000 800
_exptl_crystal_recrystallization_method 'Toluene solution layered with hexanes'
_exptl_crystal_size_max 0.732
_exptl_crystal_size_mid 0.709
_exptl_crystal_size_min 0.343
_refine_diff_density_max 0.703
_refine_diff_density_min -0.736
_refine_diff_density_rms 0.084
_refine_ls_extinction_method none
_refine_ls_goodness_of_fit_ref 1.035
_refine_ls_hydrogen_treatment constr
_refine_ls_matrix_type full
_refine_ls_number_parameters 244
_refine_ls_number_reflns 4166
_refine_ls_number_restraints 0
_refine_ls_restrained_S_all 1.035
_refine_ls_R_factor_all 0.0534
_refine_ls_R_factor_gt 0.0522
_refine_ls_shift/su_max 0.000
_refine_ls_shift/su_mean 0.000
_refine_ls_structure_factor_coef Fsqd
_refine_ls_weighting_details 'w=1/[\s^2^(Fo^2^)+(0.1035P)^2^+0.7480P] where P=(Fo^2^+2Fc^2^)/3'
_refine_ls_weighting_scheme calc
_refine_ls_wR_factor_gt 0.1388
_refine_ls_wR_factor_ref 0.1404
_reflns_Friedel_coverage 0.000
_reflns_number_gt 4021
_reflns_number_total 4166
_reflns_threshold_expression 'I > 2\s(I)'
_cod_data_source_file d2dt00691j2.cif
_cod_data_source_block mes9bbn_3abs
_cod_database_code 7709868
_shelx_shelxl_version_number 2017/1
_chemical_oxdiff_formula C46H60B2N4Fe1
_shelx_space_group_comment
;
The symmetry employed for this shelxl refinement is uniquely defined
by the following loop, which should always be used as a source of
symmetry information in preference to the above space-group names.
They are only intended as comments.
;
_reflns_odcompleteness_completeness 98.36
_reflns_odcompleteness_iscentric 1
_reflns_odcompleteness_theta 76.55
_olex2_refinement_description
;
1. Fixed Uiso
 At 1.2 times of:
  All C(H) groups, All C(H,H) groups
 At 1.5 times of:
  All C(H,H,H) groups
2.a Ternary CH refined with riding coordinates:
 C20(H20), C16(H16)
2.b Secondary CH2 refined with riding coordinates:
 C1AA(H1AA,H1AB), C22(H22A,H22B), C21(H21A,H21B), C17(H17A,H17B), C18(H18A,
 H18B), C19(H19A,H19B)
2.c Aromatic/amide H refined with riding coordinates:
 C10(H10), C6(H6), C13(H13), C4(H4), C5(H5), C2(H2), C3(H3)
2.d Idealised Me refined as rotating group:
 C9(H9A,H9B,H9C), C12(H12A,H12B,H12C), C15(H15A,H15B,H15C)
;
_olex2_exptl_crystal_mounting_method 'Coated in paratone oil and mounted on a nylon loop'
_olex2_submission_special_instructions 'No special instructions were received'
_oxdiff_exptl_absorpt_empirical_details
;
Empirical correction (ABSPACK) includes:
- Absorption correction using spherical harmonics
- Frame scaling
- Detector area scaling
;
_oxdiff_exptl_absorpt_empirical_full_max 2.379
_oxdiff_exptl_absorpt_empirical_full_min 0.543

loop_
_space_group_symop_operation_xyz
'x, y, z'
'-x, y+1/2, -z+1/2'
'-x, -y, -z'
'x, -y-1/2, z-1/2'

loop_
_atom_site_label
_atom_site_type_symbol
_atom_site_fract_x
_atom_site_fract_y
_atom_site_fract_z
_atom_site_U_iso_or_equiv
_atom_site_adp_type
_atom_site_occupancy
_atom_site_site_symmetry_order
_atom_site_calc_flag
_atom_site_refinement_flags_posn
_atom_site_refinement_flags_adp
_atom_site_refinement_flags_occupancy
_atom_site_disorder_assembly
_atom_site_disorder_group
Fe01 Fe 0.000000 0.500000 0.500000 0.01526(15) Uani 1 2 d S T P . .
N1 N 0.27904(11) 0.59185(18) 0.36304(6) 0.0159(3) Uani 1 1 d . . . . .
N2 N 0.23811(12) 0.5542(2) 0.45954(6) 0.0184(3) Uani 1 1 d . . . . .
C7 C 0.36967(13) 0.7137(2) 0.38844(6) 0.0151(3) Uani 1 1 d . . . . .
C8 C 0.48215(14) 0.6524(2) 0.41095(7) 0.0181(3) Uani 1 1 d . . . . .
C11 C 0.54814(14) 0.9452(2) 0.43108(7) 0.0194(3) Uani 1 1 d . . . . .
C14 C 0.34327(14) 0.8876(2) 0.38899(7) 0.0182(3) Uani 1 1 d . . . . .
C10 C 0.56952(14) 0.7710(2) 0.43180(7) 0.0197(3) Uani 1 1 d . . . . .
H10 H 0.644834 0.731788 0.446728 0.024 Uiso 1 1 calc R . . . .
C1 C 0.17286(15) 0.4674(3) 0.49683(8) 0.0182(3) Uani 1 1 d . . . . .
C6 C 0.21802(16) 0.5168(2) 0.40356(9) 0.0167(4) Uani 1 1 d . . . . .
H6 H 0.160502 0.436468 0.389239 0.020 Uiso 1 1 calc R . . . .
C13 C 0.43396(19) 1.00147(18) 0.41010(9) 0.0200(4) Uani 1 1 d . . . . .
H13 H 0.417967 1.118120 0.410218 0.024 Uiso 1 1 calc R . . . .
C4 C 0.09224(15) 0.4130(3) 0.58091(8) 0.0295(4) Uani 1 1 d . . . . .
H4 H 0.070711 0.424076 0.618431 0.035 Uiso 1 1 calc R . . . .
C20 C 0.17225(16) 0.4074(3) 0.26854(7) 0.0250(4) Uani 1 1 d . . . . .
H20 H 0.131088 0.356138 0.298251 0.030 Uiso 1 1 calc R . . . .
C9 C 0.50860(17) 0.4650(3) 0.41368(10) 0.0257(4) Uani 1 1 d . . . . .
H9A H 0.463307 0.409556 0.439507 0.039 Uiso 1 1 calc GR . . . .
H9B H 0.590250 0.447916 0.429545 0.039 Uiso 1 1 calc GR . . . .
H9C H 0.489240 0.417084 0.373736 0.039 Uiso 1 1 calc GR . . . .
C5 C 0.16050(16) 0.5318(3) 0.55471(8) 0.0240(4) Uani 1 1 d . . . . .
H5 H 0.191681 0.633630 0.572196 0.029 Uiso 1 1 calc R . . . .
C2 C 0.11215(15) 0.3075(2) 0.48770(8) 0.0243(4) Uani 1 1 d . . . . .
H2 H 0.105921 0.237274 0.453869 0.029 Uiso 1 1 calc R . . . .
C3 C 0.06273(16) 0.2753(3) 0.54023(9) 0.0298(4) Uani 1 1 d . . . . .
H3 H 0.018707 0.179981 0.546451 0.036 Uiso 1 1 calc R . . . .
C16 C 0.32507(16) 0.6390(3) 0.25400(7) 0.0255(4) Uani 1 1 d . . . . .
H16 H 0.377793 0.726541 0.275148 0.031 Uiso 1 1 calc R . . . .
C12 C 0.64637(16) 1.0703(2) 0.45150(8) 0.0248(4) Uani 1 1 d . . . . .
H12A H 0.715063 1.009057 0.470472 0.037 Uiso 1 1 calc GR . . . .
H12B H 0.624079 1.149391 0.479895 0.037 Uiso 1 1 calc GR . . . .
H12C H 0.662480 1.131927 0.417117 0.037 Uiso 1 1 calc GR . . . .
C15 C 0.21975(16) 0.9503(3) 0.36905(9) 0.0257(4) Uani 1 1 d . . . . .
H15A H 0.193076 0.923366 0.327070 0.039 Uiso 1 1 calc GR . . . .
H15B H 0.217361 1.072083 0.374592 0.039 Uiso 1 1 calc GR . . . .
H15C H 0.170083 0.895590 0.392774 0.039 Uiso 1 1 calc GR . . . .
C1AA C 0.3979(2) 0.4995(3) 0.22922(11) 0.0314(6) Uani 1 1 d . . . . .
H1AA H 0.431157 0.549158 0.196797 0.038 Uiso 1 1 calc R . . . .
H1AB H 0.462354 0.467214 0.261266 0.038 Uiso 1 1 calc R . . . .
C22 C 0.33147(18) 0.3377(3) 0.20537(9) 0.0334(4) Uani 1 1 d . . . . .
H22A H 0.387372 0.248977 0.200832 0.040 Uiso 1 1 calc R . . . .
H22B H 0.285337 0.361279 0.165584 0.040 Uiso 1 1 calc R . . . .
C21 C 0.25028(18) 0.2704(3) 0.24629(9) 0.0315(4) Uani 1 1 d . . . . .
H21A H 0.297701 0.216215 0.281362 0.038 Uiso 1 1 calc R . . . .
H21B H 0.200179 0.182908 0.224392 0.038 Uiso 1 1 calc R . . . .
C17 C 0.2322(2) 0.7259(3) 0.20492(8) 0.0344(5) Uani 1 1 d . . . . .
H17A H 0.197828 0.820304 0.223388 0.041 Uiso 1 1 calc R . . . .
H17B H 0.271119 0.773530 0.174250 0.041 Uiso 1 1 calc R . . . .
C18 C 0.13356(19) 0.6078(3) 0.17381(9) 0.0378(5) Uani 1 1 d . . . . .
H18A H 0.071176 0.677806 0.151478 0.045 Uiso 1 1 calc R . . . .
H18B H 0.163134 0.536562 0.144794 0.045 Uiso 1 1 calc R . . . .
B1 B 0.25879(16) 0.5499(3) 0.30026(8) 0.0197(4) Uani 1 1 d . . . . .
C19 C 0.0825(2) 0.4915(3) 0.21720(12) 0.0350(6) Uani 1 1 d . . . . .
H19A H 0.038039 0.401306 0.193654 0.042 Uiso 1 1 calc R . . . .
H19B H 0.028339 0.558411 0.235465 0.042 Uiso 1 1 calc R . . . .

loop_
_atom_site_aniso_label
_atom_site_aniso_U_11
_atom_site_aniso_U_22
_atom_site_aniso_U_33
_atom_site_aniso_U_23
_atom_site_aniso_U_13
_atom_site_aniso_U_12
Fe01 0.0114(2) 0.0249(2) 0.0088(2) 0.00438(11) 0.00026(14) -0.00123(11)
N1 0.0134(6) 0.0237(7) 0.0102(6) -0.0009(5) 0.0008(5) -0.0033(5)
N2 0.0151(6) 0.0288(8) 0.0111(6) 0.0006(6) 0.0021(5) -0.0014(6)
C7 0.0142(7) 0.0230(8) 0.0077(6) -0.0006(5) 0.0014(5) -0.0038(6)
C8 0.0177(7) 0.0245(8) 0.0114(7) 0.0006(6) 0.0010(6) -0.0019(6)
C11 0.0202(8) 0.0265(9) 0.0115(7) 0.0008(6) 0.0029(6) -0.0048(7)
C14 0.0187(7) 0.0244(8) 0.0117(7) 0.0014(6) 0.0037(6) 0.0004(6)
C10 0.0153(7) 0.0284(9) 0.0136(7) 0.0012(6) -0.0014(5) -0.0017(6)
C1 0.0117(7) 0.0308(8) 0.0118(8) 0.0042(7) 0.0012(6) 0.0010(7)
C6 0.0127(8) 0.0234(8) 0.0130(8) -0.0006(5) 0.0000(7) -0.0026(5)
C13 0.0250(11) 0.0190(10) 0.0164(10) 0.0004(5) 0.0050(8) -0.0010(5)
C4 0.0182(8) 0.0566(13) 0.0131(7) 0.0156(8) 0.0015(6) 0.0068(8)
C20 0.0234(8) 0.0380(10) 0.0135(7) -0.0058(7) 0.0032(6) -0.0096(7)
C9 0.0197(9) 0.0263(9) 0.0279(10) 0.0000(8) -0.0039(7) 0.0000(7)
C5 0.0133(8) 0.0476(10) 0.0093(8) -0.0002(7) -0.0026(6) -0.0034(7)
C2 0.0235(8) 0.0249(9) 0.0259(9) 0.0062(7) 0.0079(7) 0.0043(7)
C3 0.0249(8) 0.0337(10) 0.0327(10) 0.0199(8) 0.0099(7) 0.0046(7)
C16 0.0266(8) 0.0390(10) 0.0102(7) -0.0019(7) 0.0018(6) -0.0089(7)
C12 0.0246(8) 0.0268(10) 0.0217(8) -0.0005(7) 0.0010(7) -0.0068(7)
C15 0.0210(8) 0.0274(9) 0.0279(9) 0.0006(8) 0.0022(7) 0.0026(7)
C1AA 0.0220(11) 0.0564(16) 0.0168(10) -0.0010(7) 0.0065(9) -0.0019(7)
C22 0.0334(10) 0.0469(12) 0.0203(9) -0.0046(8) 0.0063(8) 0.0059(9)
C21 0.0396(11) 0.0336(10) 0.0209(9) -0.0055(7) 0.0052(8) -0.0039(8)
C17 0.0459(11) 0.0397(11) 0.0168(8) 0.0050(7) 0.0039(8) 0.0012(9)
C18 0.0329(10) 0.0570(13) 0.0196(9) 0.0036(9) -0.0050(7) 0.0067(9)
B1 0.0173(9) 0.0283(10) 0.0125(8) -0.0019(8) 0.0002(7) -0.0018(8)
C19 0.0220(11) 0.0573(16) 0.0229(11) -0.0058(7) -0.0024(9) -0.0028(7)

loop_
_atom_type_symbol
_atom_type_description
_atom_type_scat_dispersion_real
_atom_type_scat_dispersion_imag
_atom_type_scat_source
C C 0.0181 0.0091 'International Tables Vol C Tables 4.2.6.8 and 6.1.1.4'
H H 0.0000 0.0000 'International Tables Vol C Tables 4.2.6.8 and 6.1.1.4'
B B 0.0090 0.0039 'International Tables Vol C Tables 4.2.6.8 and 6.1.1.4'
Fe Fe -1.1336 3.1974 'International Tables Vol C Tables 4.2.6.8 and 6.1.1.4'
N N 0.0311 0.0180 'International Tables Vol C Tables 4.2.6.8 and 6.1.1.4'

loop_
_geom_angle_atom_site_label_1
_geom_angle_atom_site_label_2
_geom_angle_atom_site_label_3
_geom_angle
_geom_angle_site_symmetry_1
_geom_angle_site_symmetry_3
_geom_angle_publ_flag
C1 Fe01 C1 180.0 . 3_566 ?
C1 Fe01 C5 139.15(7) . 3_566 ?
C1 Fe01 C5 40.85(7) 3_566 3_566 ?
C1 Fe01 C5 139.15(7) 3_566 . ?
C1 Fe01 C5 40.85(7) . . ?
C4 Fe01 C1 68.66(7) . . ?
C4 Fe01 C1 111.34(7) . 3_566 ?
C4 Fe01 C1 111.34(7) 3_566 . ?
C4 Fe01 C1 68.66(7) 3_566 3_566 ?
C4 Fe01 C4 180.0 . 3_566 ?
C4 Fe01 C5 139.37(8) 3_566 . ?
C4 Fe01 C5 40.63(8) . . ?
C4 Fe01 C5 40.63(8) 3_566 3_566 ?
C4 Fe01 C5 139.37(8) . 3_566 ?
C5 Fe01 C5 180.00(13) . 3_566 ?
C2 Fe01 C1 40.94(7) . . ?
C2 Fe01 C1 139.06(8) 3_566 . ?
C2 Fe01 C1 40.94(7) 3_566 3_566 ?
C2 Fe01 C1 139.06(8) . 3_566 ?
C2 Fe01 C4 111.38(8) . 3_566 ?
C2 Fe01 C4 68.62(8) 3_566 3_566 ?
C2 Fe01 C4 111.38(8) 3_566 . ?
C2 Fe01 C4 68.62(8) . . ?
C2 Fe01 C5 68.68(8) . . ?
C2 Fe01 C5 111.32(8) 3_566 . ?
C2 Fe01 C5 68.68(8) 3_566 3_566 ?
C2 Fe01 C5 111.32(8) . 3_566 ?
C2 Fe01 C2 180.0 . 3_566 ?
C3 Fe01 C1 111.26(7) . 3_566 ?
C3 Fe01 C1 68.74(7) 3_566 3_566 ?
C3 Fe01 C1 68.74(7) . . ?
C3 Fe01 C1 111.26(7) 3_566 . ?
C3 Fe01 C4 139.63(9) . 3_566 ?
C3 Fe01 C4 40.37(9) 3_566 3_566 ?
C3 Fe01 C4 40.37(9) . . ?
C3 Fe01 C4 139.63(9) 3_566 . ?
C3 Fe01 C5 111.74(9) 3_566 . ?
C3 Fe01 C5 68.26(9) . . ?
C3 Fe01 C5 111.74(9) . 3_566 ?
C3 Fe01 C5 68.26(9) 3_566 3_566 ?
C3 Fe01 C2 138.99(7) . 3_566 ?
C3 Fe01 C2 41.01(7) . . ?
C3 Fe01 C2 138.99(7) 3_566 . ?
C3 Fe01 C2 41.01(7) 3_566 3_566 ?
C3 Fe01 C3 180.0 . 3_566 ?
C6 N1 C7 116.26(13) . . ?
C6 N1 B1 123.05(15) . . ?
B1 N1 C7 120.66(13) . . ?
C6 N2 C1 117.50(16) . . ?
C8 C7 N1 118.63(14) . . ?
C14 C7 N1 119.73(14) . . ?
C14 C7 C8 121.63(15) . . ?
C7 C8 C9 121.49(15) . . ?
C10 C8 C7 118.10(16) . . ?
C10 C8 C9 120.41(15) . . ?
C10 C11 C13 118.17(15) . . ?
C10 C11 C12 120.59(15) . . ?
C13 C11 C12 121.23(17) . . ?
C7 C14 C13 118.07(15) . . ?
C7 C14 C15 120.99(15) . . ?
C13 C14 C15 120.92(16) . . ?
C8 C10 H10 118.9 . . ?
C11 C10 C8 122.17(15) . . ?
C11 C10 H10 118.9 . . ?
N2 C1 Fe01 127.47(13) . . ?
N2 C1 C5 122.25(18) . . ?
N2 C1 C2 129.99(17) . . ?
C5 C1 Fe01 69.69(10) . . ?
C5 C1 C2 107.74(16) . . ?
C2 C1 Fe01 69.52(10) . . ?
N1 C6 H6 118.9 . . ?
N2 C6 N1 122.25(16) . . ?
N2 C6 H6 118.9 . . ?
C11 C13 H13 119.1 . . ?
C14 C13 C11 121.78(15) . . ?
C14 C13 H13 119.1 . . ?
Fe01 C4 H4 126.2 . . ?
C5 C4 Fe01 69.81(10) . . ?
C5 C4 H4 125.8 . . ?
C3 C4 Fe01 69.76(10) . . ?
C3 C4 H4 125.8 . . ?
C3 C4 C5 108.33(15) . . ?
C21 C20 H20 109.5 . . ?
C21 C20 B1 105.62(15) . . ?
C21 C20 C19 113.99(16) . . ?
B1 C20 H20 109.5 . . ?
C19 C20 H20 109.5 . . ?
C19 C20 B1 108.69(16) . . ?
C8 C9 H9A 109.5 . . ?
C8 C9 H9B 109.5 . . ?
C8 C9 H9C 109.5 . . ?
H9A C9 H9B 109.5 . . ?
H9A C9 H9C 109.5 . . ?
H9B C9 H9C 109.5 . . ?
Fe01 C5 H5 126.6 . . ?
C1 C5 Fe01 69.46(10) . . ?
C1 C5 H5 126.0 . . ?
C4 C5 Fe01 69.56(10) . . ?
C4 C5 C1 108.08(18) . . ?
C4 C5 H5 126.0 . . ?
Fe01 C2 H2 126.3 . . ?
C1 C2 Fe01 69.54(10) . . ?
C1 C2 H2 126.3 . . ?
C1 C2 C3 107.49(17) . . ?
C3 C2 Fe01 69.45(10) . . ?
C3 C2 H2 126.3 . . ?
Fe01 C3 H3 126.4 . . ?
C4 C3 Fe01 69.87(11) . . ?
C4 C3 C2 108.36(16) . . ?
C4 C3 H3 125.8 . . ?
C2 C3 Fe01 69.53(10) . . ?
C2 C3 H3 125.8 . . ?
C1AA C16 H16 109.2 . . ?
C1AA C16 B1 107.46(16) . . ?
C17 C16 H16 109.2 . . ?
C17 C16 C1AA 114.10(16) . . ?
C17 C16 B1 107.53(15) . . ?
B1 C16 H16 109.2 . . ?
C11 C12 H12A 109.5 . . ?
C11 C12 H12B 109.5 . . ?
C11 C12 H12C 109.5 . . ?
H12A C12 H12B 109.5 . . ?
H12A C12 H12C 109.5 . . ?
H12B C12 H12C 109.5 . . ?
C14 C15 H15A 109.5 . . ?
C14 C15 H15B 109.5 . . ?
C14 C15 H15C 109.5 . . ?
H15A C15 H15B 109.5 . . ?
H15A C15 H15C 109.5 . . ?
H15B C15 H15C 109.5 . . ?
C16 C1AA H1AA 108.4 . . ?
C16 C1AA H1AB 108.4 . . ?
H1AA C1AA H1AB 107.4 . . ?
C22 C1AA C16 115.62(18) . . ?
C22 C1AA H1AA 108.4 . . ?
C22 C1AA H1AB 108.4 . . ?
C1AA C22 H22A 108.8 . . ?
C1AA C22 H22B 108.8 . . ?
C1AA C22 C21 113.75(17) . . ?
H22A C22 H22B 107.7 . . ?
C21 C22 H22A 108.8 . . ?
C21 C22 H22B 108.8 . . ?
C20 C21 H21A 108.5 . . ?
C20 C21 H21B 108.5 . . ?
C22 C21 C20 115.18(17) . . ?
C22 C21 H21A 108.5 . . ?
C22 C21 H21B 108.5 . . ?
H21A C21 H21B 107.5 . . ?
C16 C17 H17A 108.5 . . ?
C16 C17 H17B 108.5 . . ?
H17A C17 H17B 107.5 . . ?
C18 C17 C16 115.04(17) . . ?
C18 C17 H17A 108.5 . . ?
C18 C17 H17B 108.5 . . ?
C17 C18 H18A 108.7 . . ?
C17 C18 H18B 108.7 . . ?
H18A C18 H18B 107.6 . . ?
C19 C18 C17 114.40(17) . . ?
C19 C18 H18A 108.7 . . ?
C19 C18 H18B 108.7 . . ?
N1 B1 C20 125.51(16) . . ?
N1 B1 C16 123.05(16) . . ?
C16 B1 C20 111.41(14) . . ?
C20 C19 H19A 108.3 . . ?
C20 C19 H19B 108.3 . . ?
C18 C19 C20 115.93(19) . . ?
C18 C19 H19A 108.3 . . ?
C18 C19 H19B 108.3 . . ?
H19A C19 H19B 107.4 . . ?

loop_
_geom_bond_atom_site_label_1
_geom_bond_atom_site_label_2
_geom_bond_distance
_geom_bond_site_symmetry_2
_geom_bond_publ_flag
Fe01 C1 2.0461(18) . ?
Fe01 C1 2.0461(18) 3_566 ?
Fe01 C4 2.0461(16) . ?
Fe01 C4 2.0461(16) 3_566 ?
Fe01 C5 2.0493(18) 3_566 ?
Fe01 C5 2.0493(18) . ?
Fe01 C2 2.0458(17) 3_566 ?
Fe01 C2 2.0458(17) . ?
Fe01 C3 2.0447(18) 3_566 ?
Fe01 C3 2.0447(18) . ?
N1 C7 1.4555(19) . ?
N1 C6 1.389(2) . ?
N1 B1 1.426(2) . ?
N2 C1 1.410(2) . ?
N2 C6 1.271(2) . ?
C7 C8 1.397(2) . ?
C7 C14 1.393(2) . ?
C8 C10 1.390(2) . ?
C8 C9 1.495(3) . ?
C11 C10 1.383(3) . ?
C11 C13 1.396(3) . ?
C11 C12 1.509(2) . ?
C14 C13 1.394(3) . ?
C14 C15 1.506(2) . ?
C10 H10 0.9300 . ?
C1 C5 1.429(3) . ?
C1 C2 1.431(3) . ?
C6 H6 0.9300 . ?
C13 H13 0.9300 . ?
C4 H4 0.9300 . ?
C4 C5 1.422(3) . ?
C4 C3 1.412(3) . ?
C20 H20 0.9800 . ?
C20 C21 1.548(3) . ?
C20 B1 1.578(3) . ?
C20 C19 1.549(3) . ?
C9 H9A 0.9600 . ?
C9 H9B 0.9600 . ?
C9 H9C 0.9600 . ?
C5 H5 0.9300 . ?
C2 H2 0.9300 . ?
C2 C3 1.433(2) . ?
C3 H3 0.9300 . ?
C16 H16 0.9800 . ?
C16 C1AA 1.549(3) . ?
C16 C17 1.548(3) . ?
C16 B1 1.573(2) . ?
C12 H12A 0.9600 . ?
C12 H12B 0.9600 . ?
C12 H12C 0.9600 . ?
C15 H15A 0.9600 . ?
C15 H15B 0.9600 . ?
C15 H15C 0.9600 . ?
C1AA H1AA 0.9700 . ?
C1AA H1AB 0.9700 . ?
C1AA C22 1.526(3) . ?
C22 H22A 0.9700 . ?
C22 H22B 0.9700 . ?
C22 C21 1.534(3) . ?
C21 H21A 0.9700 . ?
C21 H21B 0.9700 . ?
C17 H17A 0.9700 . ?
C17 H17B 0.9700 . ?
C17 C18 1.535(3) . ?
C18 H18A 0.9700 . ?
C18 H18B 0.9700 . ?
C18 C19 1.535(3) . ?
C19 H19A 0.9700 . ?
C19 H19B 0.9700 . ?
